data_4038251
loop_
_publ_author_name
'Matsubara, Ryosuke'
'Ando, Akihiro'
'Hasebe, Hayu'
'Kim, Hojin'
'Tsuneda, Takao'
'Hayashi, Masahiko'

_publ_section_title
;
 Synthesis and Synthetic Application of Chloro- and Bromofuroxans.
;
_journal_issue 9
_journal_name_full 'The Journal of organic chemistry'
_journal_page_first 5959
_journal_page_last 5972
_journal_paper_doi 10.1021/acs.joc.0c00326
_journal_volume 85
_journal_year 2020
_chemical_formula_moiety 'C2 Br2 N2 O2'
_chemical_formula_sum 'C2 Br2 N2 O2'
_chemical_formula_weight 243.84
_space_group_IT_number 19
_space_group_name_Hall 'P 2ac 2ab'
_space_group_name_H-M_alt 'P 21 21 21'
_symmetry_cell_setting orthorhombic
_symmetry_Int_Tables_number 19
_symmetry_space_group_name_Hall 'P 2ac 2ab'
_symmetry_space_group_name_H-M 'P 21 21 21'
_atom_sites_solution_primary direct
_atom_sites_solution_secondary difmap
_cell_angle_alpha 90.0000
_cell_angle_beta 90.0000
_cell_angle_gamma 90.0000
_cell_formula_units_Z 4
_cell_length_a 5.9208(10)
_cell_length_b 7.7879(13)
_cell_length_c 12.680(2)
_cell_measurement_reflns_used 2376
_cell_measurement_temperature 90
_cell_measurement_theta_max 28.579
_cell_measurement_theta_min 3.0695
_cell_volume 584.68(17)
_computing_cell_refinement Unknown
_computing_data_collection Unknown
_computing_data_reduction Unknown
_computing_molecular_graphics 'CrystalStructure 4.0'
_computing_publication_material 'CrystalStructure 4.0 (Rigaku, 2010)'
_computing_structure_refinement 'SHELXL97 (Sheldrick, 2008)'
_computing_structure_solution 'Il Milione (Burla, et al., 2007)'
_diffrn_ambient_temperature 90
_diffrn_measured_fraction_theta_full 0.959
_diffrn_measured_fraction_theta_max 0.959
_diffrn_measurement_device_type 'CCD area detector'
_diffrn_radiation_type 'Mo K\a'
_diffrn_radiation_wavelength 0.71069
_diffrn_reflns_av_R_equivalents 0.0487
_diffrn_reflns_limit_h_max 7
_diffrn_reflns_limit_h_min -7
_diffrn_reflns_limit_k_max 10
_diffrn_reflns_limit_k_min -8
_diffrn_reflns_limit_l_max 16
_diffrn_reflns_limit_l_min -14
_diffrn_reflns_number 3463
_diffrn_reflns_theta_full 28.62
_diffrn_reflns_theta_max 28.63
_diffrn_standards_number 0
_exptl_absorpt_coefficient_mu 13.811
_exptl_absorpt_correction_T_max 0.75
_exptl_absorpt_correction_T_min 0.45
_exptl_absorpt_correction_type multi-scan
_exptl_absorpt_process_details
;
SADABS-2016/2 - Bruker AXS area detector scaling and absorption correction
;
_exptl_crystal_colour NONE
_exptl_crystal_density_diffrn 2.770
_exptl_crystal_density_method 'not measured'
_exptl_crystal_description NONE
_exptl_crystal_F_000 448.00
_exptl_crystal_size_max 0.236
_exptl_crystal_size_mid 0.122
_exptl_crystal_size_min 0.090
_refine_diff_density_max 0.890
_refine_diff_density_min -0.670
_refine_ls_abs_structure_details 'Flack, H. D. (1983), Acta Cryst. A39, 876-881.  528 Friedel Pairs'
_refine_ls_abs_structure_Flack 0.06(3)
_refine_ls_extinction_method none
_refine_ls_goodness_of_fit_ref 0.477
_refine_ls_number_parameters 73
_refine_ls_number_reflns 1389
_refine_ls_number_restraints 0
_refine_ls_R_factor_gt 0.0273
_refine_ls_shift/su_max 0.006
_refine_ls_structure_factor_coef Fsqd
_refine_ls_weighting_details 'w = 1/[\s^2^(Fo^2^)+(0.0556P)^2^+12.9089P] where P=(Fo^2^+2Fc^2^)/3'
_refine_ls_weighting_scheme calc
_refine_ls_wR_factor_ref 0.0646
_reflns_number_gt 1331
_reflns_number_total 1389
_reflns_threshold_expression F^2^>2.0\s(F^2^)
_cod_data_source_file jo0c00326_si_002.cif
_cod_data_source_block AA807_1_5_b_0am
_cod_depositor_comments
;
The following automatic conversions were performed:

data item '_exptl_absorpt_correction_type' value 'Multi-Scan' was
changed to 'multi-scan' in accordance with the
/home/data/users/saulius/crontab/automatic-downloads/rss-feeds/ACS/lib/dictionaries/cif_core.dic
dictionary named 'cif_core.dic' version 2.4.2 last updated on
2011-04-26.

Automatic conversion script
Id: cif_fix_values 7556 2019-12-06 15:28:31Z antanas 

 Adding full bibliography for 4038245--4038253.cif.
;
_cod_original_cell_volume 584.67(17)
_cod_database_code 4038251

loop_
_symmetry_equiv_pos_site_id
_symmetry_equiv_pos_as_xyz
1 +X,+Y,+Z
2 1/2+X,1/2-Y,-Z
3 -X,1/2+Y,1/2-Z
4 1/2-X,-Y,1/2+Z

loop_
_atom_site_label
_atom_site_type_symbol
_atom_site_fract_x
_atom_site_fract_y
_atom_site_fract_z
_atom_site_U_iso_or_equiv
_atom_site_adp_type
_atom_site_occupancy
_atom_site_symmetry_multiplicity
_atom_site_calc_flag
_atom_site_refinement_flags
_atom_site_disorder_assembly
_atom_site_disorder_group
Br1 Br 0.43774(6) 0.14645(5) 0.58657(3) 0.01531(11) Uani 1.0 4 d . . .
Br2 Br 0.07917(6) -0.14460(6) 0.73946(3) 0.01292(11) Uani 1.0 4 d . . .
O1 O 0.5957(5) -0.3449(4) 0.5765(3) 0.0137(6) Uani 1.0 4 d . . .
O2 O 0.3467(6) -0.4991(4) 0.6768(3) 0.0146(7) Uani 1.0 4 d . . .
N4 N 0.4034(6) -0.3551(5) 0.6455(3) 0.0097(6) Uani 1.0 4 d . . .
N5 N 0.6258(7) -0.1736(5) 0.5488(3) 0.0139(7) Uani 1.0 4 d . . .
C1 C 0.4673(7) -0.0887(5) 0.5982(4) 0.0103(7) Uani 1.0 4 d . . .
C3 C 0.3290(7) -0.1973(5) 0.6593(3) 0.0094(8) Uani 1.0 4 d . . .

loop_
_atom_site_aniso_label
_atom_site_aniso_U_11
_atom_site_aniso_U_22
_atom_site_aniso_U_33
_atom_site_aniso_U_12
_atom_site_aniso_U_13
_atom_site_aniso_U_23
Br1 0.0198(2) 0.00854(18) 0.0176(2) -0.0019(2) -0.00184(19) 0.00243(18)
Br2 0.00933(17) 0.01309(18) 0.01633(19) 0.00118(19) 0.00402(15) -0.00243(15)
O1 0.0137(13) 0.0147(13) 0.0128(13) 0.0035(12) 0.0060(13) 0.0004(12)
O2 0.0171(15) 0.0071(13) 0.0198(15) -0.0007(12) 0.0008(13) 0.0010(11)
N4 0.0081(14) 0.0109(14) 0.0101(14) -0.0017(15) 0.0019(12) -0.0008(13)
N5 0.0153(17) 0.0123(16) 0.0141(15) -0.0011(13) 0.0035(14) 0.0005(13)
C1 0.0125(17) 0.0104(16) 0.0079(18) -0.0007(13) -0.0008(15) -0.0015(14)
C3 0.0081(17) 0.0116(17) 0.0085(16) 0.0007(14) -0.0001(14) -0.0004(14)

loop_
_atom_type_symbol
_atom_type_description
_atom_type_scat_dispersion_real
_atom_type_scat_dispersion_imag
_atom_type_scat_source
C C 0.0033 0.0016
;
International Tables for Crystallography
(1992, Vol. C, Tables 4.2.6.8 and 6.1.1.4)
;
N N 0.0061 0.0033
;
International Tables for Crystallography
(1992, Vol. C, Tables 4.2.6.8 and 6.1.1.4)
;
O O 0.0106 0.0060
;
International Tables for Crystallography
(1992, Vol. C, Tables 4.2.6.8 and 6.1.1.4)
;
Br Br -0.2901 2.4595
;
International Tables for Crystallography
(1992, Vol. C, Tables 4.2.6.8 and 6.1.1.4)
;

loop_
_geom_angle_atom_site_label_1
_geom_angle_atom_site_label_2
_geom_angle_atom_site_label_3
_geom_angle
_geom_angle_publ_flag
_geom_angle_site_symmetry_1
_geom_angle_site_symmetry_2
_geom_angle_site_symmetry_3
N4 O1 N5 107.9(3) yes . . .
O1 N4 O2 117.4(4) yes . . .
O1 N4 C3 107.1(3) yes . . .
O2 N4 C3 135.5(4) yes . . .
O1 N5 C1 105.8(4) yes . . .
Br1 C1 N5 122.1(3) yes . . .
Br1 C1 C3 125.7(3) yes . . .
N5 C1 C3 112.2(4) yes . . .
Br2 C3 N4 123.3(3) yes . . .
Br2 C3 C1 129.6(3) yes . . .
N4 C3 C1 107.0(4) yes . . .

loop_
_geom_bond_atom_site_label_1
_geom_bond_atom_site_label_2
_geom_bond_distance
_geom_bond_publ_flag
_geom_bond_site_symmetry_1
_geom_bond_site_symmetry_2
Br1 C1 1.846(4) yes . .
Br2 C3 1.841(4) yes . .
O1 N4 1.439(5) yes . .
O1 N5 1.391(5) yes . .
O2 N4 1.236(5) yes . .
N4 C3 1.317(6) yes . .
N5 C1 1.307(6) yes . .
C1 C3 1.409(6) yes . .
